data_2021006
loop_
_publ_author_name
'Veselovsky, Vladimir V.'
'Lozanova, Antonina V.'
'Isaeva, Vera I.'
'Lobova, Anna A.'
'Fitch, Andrew N.'
'Chernyshev, Vladimir V.'

_publ_section_title
;
 Optically active derivatives of terephthalic acid: four crystal
 structures from two powder patterns
;
_journal_issue 3
_journal_name_full 'Acta Crystallographica Section C Structural Chemistry'
_journal_paper_doi 10.1107/S2053229618001705
_journal_volume 74
_journal_year 2018
_chemical_formula_iupac 'C18 H22 N2 O7, 2.08H2 O'
_chemical_formula_moiety 'C18 H22 N2 O7, 2.08(H2 O)'
_chemical_formula_sum 'C18 H26.16 N2 O9.08'
_chemical_formula_weight 415.89
_chemical_name_systematic
;
1-{[1-(1-<i>tert</i>-Butoxycarbonyl)-<i>L</i>-prolyl]amino}terephthalic acid
2.08-hydrate
;
_space_group_IT_number 17
_symmetry_cell_setting orthorhombic
_symmetry_space_group_name_Hall 'P 2c 2'
_symmetry_space_group_name_H-M 'P 2 2 21'
_audit_creation_method SHELXL-97
_cell_angle_alpha 90.00
_cell_angle_beta 90.00
_cell_angle_gamma 90.00
_cell_formula_units_Z 8
_cell_length_a 16.4332(13)
_cell_length_b 12.3817(12)
_cell_length_c 21.3581(17)
_cell_measurement_reflns_used 1089
_cell_measurement_temperature 295.0(10)
_cell_measurement_theta_max 8.495
_cell_measurement_theta_min 0.697
_cell_volume 4345.8(6)
_computing_cell_refinement
;
MRIA (Zlokazov & Chernyshev, 1992)
;
_computing_data_collection 'local program'
_computing_data_reduction 'local program'
_computing_molecular_graphics
;
PLATON (Spek, 2009) and Mercury (Macrae <i>et al.</i>,  2008)
;
_computing_publication_material
;
publCIF (Westrip, 2010)
;
_computing_structure_refinement
;
MRIA (Zlokazov & Chernyshev, 1992)
;
_computing_structure_solution
;
MRIA (Zlokazov & Chernyshev, 1992)
;
_diffrn_ambient_temperature 295.0(10)
_diffrn_measurement_device_type 'ESRF powder diffractometer'
_diffrn_radiation_monochromator 'Si 111 double crystal'
_diffrn_radiation_type synchrotron
_diffrn_radiation_wavelength 0.399962(3)
_exptl_absorpt_coefficient_mu 0.023
_exptl_absorpt_correction_type none
_exptl_crystal_density_diffrn 1.271
_exptl_crystal_density_method 'not measured'
_exptl_crystal_F_000 1767
_pd_block_diffractogram_id V03_pattern
_pd_char_colour colorless
_pd_char_particle_morphology 'no specific habit'
_pd_instr_location
;
ID31 beam line, ESRF, Grenoble, France
;
_pd_meas_2theta_range_inc 0.0015
_pd_meas_2theta_range_max 16.9995
_pd_meas_2theta_range_min 1.2000
_pd_meas_number_of_points 10534
_pd_meas_scan_method cont
_pd_prep_pressure 101
_pd_prep_temperature 295.0(10)
_pd_proc_2theta_range_inc 0.0015
_pd_proc_2theta_range_max 16.9995
_pd_proc_2theta_range_min 1.2000
_pd_proc_ls_background_function 'Chebyshev polynomial up to the 5th order'
_pd_proc_ls_pref_orient_corr none
_pd_proc_ls_profile_function
;
split-type pseudo-Voigt (Toraya, 1986)
[Toraya, H. (1986). <i>J. Appl. Cryst.</i> <b>19</b>, 440--447]
;
_pd_proc_ls_prof_R_factor 0.0308
_pd_proc_ls_prof_wR_expected 0.0279
_pd_proc_ls_prof_wR_factor 0.0395
_pd_proc_wavelength 0.399962(3)
_pd_spec_mounting
;
Specimen was sealed in a 1.0 mm diameter borosilicate glass capillary
;
_pd_spec_mount_mode transmission
_pd_spec_shape cylinder
_pd_spec_size_axial 15
_pd_spec_size_equat 1.0
_pd_spec_size_thick 1.0
_refine_diff_density_max 0.32
_refine_diff_density_min -0.57
_refine_ls_extinction_method none
_refine_ls_goodness_of_fit_all 1.4151
_refine_ls_hydrogen_treatment noref
_refine_ls_matrix_type fullcycle
_refine_ls_number_constraints 86
_refine_ls_number_parameters 334
_refine_ls_number_restraints 210
_refine_ls_shift/su_max 0.004
_refine_ls_shift/su_mean 0.001
_refine_ls_structure_factor_coef Inet
_refine_ls_weighting_scheme sigma
_cod_data_source_file yo3046sup1.cif
_cod_data_source_block 1b
_cod_database_code 2021006

loop_
_symmetry_equiv_pos_as_xyz
'x, y, z'
'x, -y, -z'
'-x, -y, z+1/2'
'-x, y, -z+1/2'

loop_
_atom_site_type_symbol
_atom_site_label
_atom_site_fract_x
_atom_site_fract_y
_atom_site_fract_z
_atom_site_U_iso_or_equiv
_atom_site_adp_type
_atom_site_calc_flag
_atom_site_occupancy
_atom_site_symmetry_multiplicity
O O1A 0.6126(7) 0.7311(11) 0.6636(8) 0.053(12) Uiso d 1 1
H H1A 0.6106 0.6650 0.6656 0.080 Uiso calc 1 1
O O2A 0.4764(7) 0.7121(11) 0.6697(7) 0.053(12) Uiso d 1 1
O O3A 0.5965(7) 1.2927(10) 0.6553(8) 0.053(12) Uiso d 1 1
O O4A 0.4630(7) 1.2865(10) 0.6815(7) 0.053(12) Uiso d 1 1
H H4A 0.4683 1.3523 0.6820 0.079 Uiso calc 1 1
O O5A 0.2856(6) 1.0132(13) 0.6474(8) 0.053(12) Uiso d 1 1
O O6A 0.3214(6) 0.7606(10) 0.5675(9) 0.053(12) Uiso d 1 1
O O7A 0.3147(7) 0.5820(9) 0.5990(9) 0.053(12) Uiso d 1 1
N N1A 0.3857(9) 0.8906(11) 0.6765(9) 0.053(12) Uiso d 1 1
H H1A1 0.3909 0.8264 0.6914 0.064 Uiso calc 1 1
N N2A 0.2744(9) 0.7208(14) 0.6634(11) 0.053(12) Uiso d 1 1
C C1A 0.4577(11) 0.9487(17) 0.6698(9) 0.053(12) Uiso d 1 1
C C2A 0.5326(11) 0.8918(14) 0.6613(9) 0.053(12) Uiso d 1 1
C C3A 0.6052(10) 0.9510(15) 0.6546(11) 0.053(12) Uiso d 1 1
H H3A 0.6542 0.9142 0.6501 0.064 Uiso calc 1 1
C C4A 0.6054(10) 1.0632(14) 0.6545(12) 0.053(12) Uiso d 1 1
H H4A1 0.6538 1.1010 0.6491 0.064 Uiso calc 1 1
C C5A 0.5316(11) 1.1191(13) 0.6626(10) 0.053(12) Uiso d 1 1
C C6A 0.4586(11) 1.0629(16) 0.6698(9) 0.053(12) Uiso d 1 1
H H6A 0.4102 1.1008 0.6746 0.064 Uiso calc 1 1
C C7A 0.5359(10) 0.7720(17) 0.6647(11) 0.053(12) Uiso d 1 1
C C8A 0.5349(10) 1.2398(16) 0.6649(11) 0.053(12) Uiso d 1 1
C C9A 0.3071(11) 0.9219(16) 0.6625(11) 0.053(12) Uiso d 1 1
C C10A 0.2436(11) 0.8316(16) 0.6704(12) 0.053(12) Uiso d 1 1
H H10A 0.1993 0.8432 0.6404 0.064 Uiso calc 1 1
C C11A 0.2081(13) 0.8323(15) 0.7376(13) 0.053(12) Uiso d 1 1
H H11A 0.2481 0.8577 0.7676 0.064 Uiso calc 1 1
H H11B 0.1603 0.8780 0.7400 0.064 Uiso calc 1 1
C C12A 0.1861(14) 0.7142(14) 0.7499(14) 0.053(12) Uiso d 1 1
H H12A 0.1332 0.6967 0.7324 0.064 Uiso calc 1 1
H H12B 0.1856 0.6987 0.7944 0.064 Uiso calc 1 1
C C13A 0.2538(10) 0.6515(14) 0.7167(12) 0.053(12) Uiso d 1 1
H H13A 0.3004 0.6415 0.7440 0.064 Uiso calc 1 1
H H13B 0.2346 0.5814 0.7027 0.064 Uiso calc 1 1
C C14A 0.3046(11) 0.6790(15) 0.6087(13) 0.053(12) Uiso d 1 1
C C15A 0.3550(8) 0.7360(19) 0.5045(15) 0.053(12) Uiso d 1 1
C C16A 0.4313(9) 0.6658(12) 0.5102(13) 0.053(12) Uiso d 1 1
H H16A 0.4705 0.7017 0.5362 0.080 Uiso calc 1 1
H H16B 0.4541 0.6541 0.4694 0.080 Uiso calc 1 1
H H16C 0.4171 0.5976 0.5285 0.080 Uiso calc 1 1
C C17A 0.3769(10) 0.8485(13) 0.4798(12) 0.053(12) Uiso d 1 1
H H17A 0.4180 0.8800 0.5060 0.080 Uiso calc 1 1
H H17B 0.3293 0.8935 0.4801 0.080 Uiso calc 1 1
H H17C 0.3971 0.8425 0.4378 0.080 Uiso calc 1 1
C C18A 0.2895(10) 0.6839(14) 0.4635(13) 0.053(12) Uiso d 1 1
H H18A 0.2430 0.7307 0.4613 0.079 Uiso calc 1 1
H H18B 0.2737 0.6159 0.4813 0.079 Uiso calc 1 1
H H18C 0.3107 0.6725 0.4221 0.079 Uiso calc 1 1
O O1B 1.1029(7) 0.7440(10) 0.4323(8) 0.059(13) Uiso d 1 1
H H1B 1.1041 0.8101 0.4347 0.089 Uiso calc 1 1
O O2B 0.9950(6) 0.7809(11) 0.3707(10) 0.059(13) Uiso d 1 1
O O3B 1.0689(7) 0.1910(10) 0.4092(8) 0.059(13) Uiso d 1 1
O O4B 0.9652(7) 0.2066(11) 0.3399(8) 0.059(13) Uiso d 1 1
H H4B 0.9671 0.1405 0.3411 0.089 Uiso calc 1 1
O O5B 0.7959(7) 0.4773(13) 0.3247(7) 0.059(13) Uiso d 1 1
O O6B 0.7879(7) 0.7385(11) 0.4139(9) 0.059(13) Uiso d 1 1
O O7B 0.8235(7) 0.9092(9) 0.3796(9) 0.059(13) Uiso d 1 1
N N1B 0.8932(9) 0.6065(11) 0.3500(9) 0.059(13) Uiso d 1 1
H H1B1 0.8977 0.6750 0.3556 0.071 Uiso calc 1 1
N N2B 0.7938(10) 0.7721(13) 0.3107(10) 0.059(13) Uiso d 1 1
C C1B 0.9604(10) 0.5440(18) 0.3667(12) 0.059(13) Uiso d 1 1
C C2B 1.0330(11) 0.5946(14) 0.3878(12) 0.059(13) Uiso d 1 1
C C3B 1.1006(9) 0.5300(15) 0.4048(10) 0.059(12) Uiso d 1 1
H H3B 1.1468 0.5627 0.4213 0.071 Uiso calc 1 1
C C4B 1.0991(10) 0.4191(13) 0.3973(12) 0.059(13) Uiso d 1 1
H H4B1 1.1456 0.3782 0.4047 0.071 Uiso calc 1 1
C C5B 1.0262(11) 0.3690(13) 0.3783(13) 0.059(13) Uiso d 1 1
C C6B 0.9580(11) 0.4301(15) 0.3627(11) 0.059(13) Uiso d 1 1
H H6B 0.9106 0.3958 0.3496 0.071 Uiso calc 1 1
C C7B 1.0396(10) 0.7132(16) 0.3947(13) 0.059(13) Uiso d 1 1
C C8B 1.0246(9) 0.2483(15) 0.3773(15) 0.059(13) Uiso d 1 1
C C9B 0.8197(11) 0.5707(17) 0.3253(10) 0.059(13) Uiso d 1 1
C C10B 0.7676(10) 0.6615(15) 0.2968(12) 0.059(13) Uiso d 1 1
H H10B 0.7112 0.6525 0.3108 0.071 Uiso calc 1 1
C C11B 0.7699(11) 0.6561(15) 0.2243(12) 0.059(13) Uiso d 1 1
H H11C 0.8208 0.6253 0.2098 0.071 Uiso calc 1 1
H H11D 0.7252 0.6129 0.2083 0.071 Uiso calc 1 1
C C12B 0.7618(10) 0.7736(16) 0.2035(12) 0.059(13) Uiso d 1 1
H H12C 0.7052 0.7958 0.2025 0.071 Uiso calc 1 1
H H12D 0.7855 0.7844 0.1624 0.071 Uiso calc 1 1
C C13B 0.8093(14) 0.8358(15) 0.2538(15) 0.059(13) Uiso d 1 1
H H13C 0.8669 0.8381 0.2441 0.071 Uiso calc 1 1
H H13D 0.7890 0.9090 0.2582 0.071 Uiso calc 1 1
C C14B 0.8029(11) 0.8150(16) 0.3692(13) 0.059(13) Uiso d 1 1
C C15B 0.7923(9) 0.7667(17) 0.4814(15) 0.059(13) Uiso d 1 1
C C16B 0.8699(9) 0.8307(12) 0.4951(13) 0.059(13) Uiso d 1 1
H H16D 0.9164 0.7898 0.4818 0.088 Uiso calc 1 1
H H16E 0.8736 0.8445 0.5392 0.088 Uiso calc 1 1
H H16F 0.8684 0.8980 0.4729 0.088 Uiso calc 1 1
C C17B 0.7958(10) 0.6553(13) 0.5126(14) 0.059(13) Uiso d 1 1
H H17D 0.7467 0.6163 0.5035 0.089 Uiso calc 1 1
H H17E 0.8012 0.6639 0.5571 0.089 Uiso calc 1 1
H H17F 0.8417 0.6159 0.4967 0.089 Uiso calc 1 1
C C18B 0.7152(10) 0.8270(14) 0.5014(14) 0.059(13) Uiso d 1 1
H H18D 0.6683 0.7838 0.4919 0.088 Uiso calc 1 1
H H18E 0.7118 0.8943 0.4792 0.088 Uiso calc 1 1
H H18F 0.7171 0.8407 0.5456 0.088 Uiso calc 1 1
O O1W 0.9645(7) -0.0192(12) 0.3266(6) 0.063(12) Uiso d 1 1
H H1WA 0.9897 -0.0798 0.3230 0.095 Uiso calc 1 1
H H1WB 0.9186 -0.0316 0.3441 0.095 Uiso calc 1 1
O O2W 1.1242(7) 0.9468(9) 0.4223(7) 0.063(12) Uiso d 1 1
H H2WA 1.1676 0.9712 0.4024 0.094 Uiso calc 1 1
H H2WB 1.0928 1.0033 0.4259 0.094 Uiso calc 1 1
O O3W 0.4320(6) 1.4894(13) 0.6802(7) 0.063(12) Uiso d 1 1
H H3WA 0.4523 1.5518 0.6864 0.094 Uiso calc 1 1
H H3WB 0.3917 1.4951 0.6552 0.094 Uiso calc 1 1
O O4W 0.6199(6) 0.5366(11) 0.6256(9) 0.063(12) Uiso d 1 1
H H4WA 0.5980 0.4828 0.6432 0.094 Uiso calc 1 1
H H4WB 0.6719 0.5327 0.6290 0.094 Uiso calc 1 1
O O5W 0.662(3) 0.5000 0.5000 0.063(12) Uiso d 0.32(3) 2
H HW5 0.6328 0.5080 0.5324 0.095 Uiso calc 0.32 1

loop_
_atom_type_symbol
_atom_type_description
_atom_type_scat_dispersion_real
_atom_type_scat_dispersion_imag
_atom_type_scat_source
O O 0.0056 0.0036 'International Tables Vol C Tables 4.2.6.8 and 6.1.1.4'
N N 0.0030 0.0019 'International Tables Vol C Tables 4.2.6.8 and 6.1.1.4'
C C 0.0015 0.0009 'International Tables Vol C Tables 4.2.6.8 and 6.1.1.4'
H H 0.0000 0.0000 'International Tables Vol C Tables 4.2.6.8 and 6.1.1.4'

loop_
_geom_angle_atom_site_label_1
_geom_angle_atom_site_label_2
_geom_angle_atom_site_label_3
_geom_angle
C7A O1A H1A 109.5
C8A O4A H4A 109.5
C14A O6A C15A 120.4(16)
C9A N1A C1A 128.9(16)
C9A N1A H1A1 115.6
C1A N1A H1A1 115.6
C14A N2A C13A 121.6(17)
C14A N2A C10A 124(2)
C13A N2A C10A 112.8(18)
N1A C1A C6A 121.7(16)
N1A C1A C2A 119.3(17)
C6A C1A C2A 118.9(16)
C3A C2A C1A 119.1(16)
C3A C2A C7A 119.6(16)
C1A C2A C7A 121.1(16)
C4A C3A C2A 121.5(16)
C4A C3A H3A 119.2
C2A C3A H3A 119.2
C3A C4A C5A 119.3(15)
C3A C4A H4A1 120.3
C5A C4A H4A1 120.3
C6A C5A C4A 120.6(16)
C6A C5A C8A 121.7(16)
C4A C5A C8A 117.7(15)
C5A C6A C1A 120.5(16)
C5A C6A H6A 119.7
C1A C6A H6A 119.7
O2A C7A O1A 120.9(18)
O2A C7A C2A 125.2(16)
O1A C7A C2A 113.9(15)
O3A C8A O4A 122.3(17)
O3A C8A C5A 124.0(16)
O4A C8A C5A 113.6(15)
O5A C9A N1A 125.8(17)
O5A C9A C10A 120.2(16)
N1A C9A C10A 114.0(16)
N2A C10A C9A 115.7(15)
N2A C10A C11A 103.2(17)
C9A C10A C11A 110.7(18)
N2A C10A H10A 109.0
C9A C10A H10A 109.0
C11A C10A H10A 109.0
C12A C11A C10A 104.1(19)
C12A C11A H11A 110.9
C10A C11A H11A 110.9
C12A C11A H11B 110.9
C10A C11A H11B 110.9
H11A C11A H11B 109.0
C11A C12A C13A 103.5(18)
C11A C12A H12A 111.1
C13A C12A H12A 111.1
C11A C12A H12B 111.1
C13A C12A H12B 111.1
H12A C12A H12B 109.0
N2A C13A C12A 103.3(16)
N2A C13A H13A 111.1
C12A C13A H13A 111.1
N2A C13A H13B 111.1
C12A C13A H13B 111.1
H13A C13A H13B 109.1
O7A C14A O6A 126(2)
O7A C14A N2A 124(2)
O6A C14A N2A 110.0(17)
O6A C15A C18A 110.1(14)
O6A C15A C16A 110(2)
C18A C15A C16A 112.5(19)
O6A C15A C17A 102.3(18)
C18A C15A C17A 111(2)
C16A C15A C17A 110.6(13)
C15A C16A H16A 109.5
C15A C16A H16B 109.5
H16A C16A H16B 109.5
C15A C16A H16C 109.5
H16A C16A H16C 109.5
H16B C16A H16C 109.5
C15A C17A H17A 109.5
C15A C17A H17B 109.5
H17A C17A H17B 109.5
C15A C17A H17C 109.5
H17A C17A H17C 109.5
H17B C17A H17C 109.5
C15A C18A H18A 109.5
C15A C18A H18B 109.5
H18A C18A H18B 109.5
C15A C18A H18C 109.5
H18A C18A H18C 109.5
H18B C18A H18C 109.5
C7B O1B H1B 109.5
C8B O4B H4B 109.5
C14B O6B C15B 120.4(16)
C9B N1B C1B 127.4(16)
C9B N1B H1B1 116.3
C1B N1B H1B1 116.3
C14B N2B C10B 125.5(19)
C14B N2B C13B 121.9(17)
C10B N2B C13B 112.6(19)
N1B C1B C6B 121.1(16)
N1B C1B C2B 120.1(18)
C6B C1B C2B 118.9(17)
C3B C2B C1B 119.4(17)
C3B C2B C7B 118.5(17)
C1B C2B C7B 122.1(17)
C4B C3B C2B 121.1(16)
C4B C3B H3B 119.4
C2B C3B H3B 119.4
C3B C4B C5B 119.1(15)
C3B C4B H4B1 120.5
C5B C4B H4B1 120.5
C6B C5B C4B 120.9(16)
C6B C5B C8B 121.7(16)
C4B C5B C8B 117.3(15)
C5B C6B C1B 120.3(17)
C5B C6B H6B 119.8
C1B C6B H6B 119.8
O2B C7B O1B 120.6(18)
O2B C7B C2B 126.4(19)
O1B C7B C2B 113.0(17)
O3B C8B O4B 122.2(17)
O3B C8B C5B 124(2)
O4B C8B C5B 113.6(18)
O5B C9B N1B 125.7(18)
O5B C9B C10B 120.6(17)
N1B C9B C10B 113.6(16)
N2B C10B C9B 116.0(17)
N2B C10B C11B 103.6(17)
C9B C10B C11B 110.5(16)
N2B C10B H10B 108.8
C9B C10B H10B 108.8
C11B C10B H10B 108.8
C12B C11B C10B 104.3(17)
C12B C11B H11C 110.9
C10B C11B H11C 110.9
C12B C11B H11D 110.9
C10B C11B H11D 110.9
H11C C11B H11D 108.9
C11B C12B C13B 103.3(18)
C11B C12B H12C 111.1
C13B C12B H12C 111.1
C11B C12B H12D 111.1
C13B C12B H12D 111.1
H12C C12B H12D 109.1
N2B C13B C12B 102.8(16)
N2B C13B H13C 111.2
C12B C13B H13C 111.2
N2B C13B H13D 111.2
C12B C13B H13D 111.2
H13C C13B H13D 109.1
O7B C14B N2B 124(2)
O7B C14B O6B 125(2)
N2B C14B O6B 110.5(17)
O6B C15B C16B 110.4(19)
O6B C15B C18B 110.2(18)
C16B C15B C18B 112.6(18)
O6B C15B C17B 102.3(18)
C16B C15B C17B 110.6(17)
C18B C15B C17B 110.4(19)
C15B C16B H16D 109.5
C15B C16B H16E 109.5
H16D C16B H16E 109.5
C15B C16B H16F 109.5
H16D C16B H16F 109.5
H16E C16B H16F 109.5
C15B C17B H17D 109.5
C15B C17B H17E 109.5
H17D C17B H17E 109.5
C15B C17B H17F 109.5
H17D C17B H17F 109.5
H17E C17B H17F 109.5
C15B C18B H18D 109.5
C15B C18B H18E 109.5
H18D C18B H18E 109.5
C15B C18B H18F 109.5
H18D C18B H18F 109.5
H18E C18B H18F 109.5
H1WA O1W H1WB 107.9
H2WA O2W H2WB 104.2
H3WA O3W H3WB 109.0
H4WA O4W H4WB 110.0

loop_
_geom_bond_atom_site_label_1
_geom_bond_atom_site_label_2
_geom_bond_distance
O1A C7A 1.36(2)
O1A H1A 0.8200
O2A C7A 1.23(2)
O3A C8A 1.22(2)
O4A C8A 1.36(2)
O4A H4A 0.8200
O5A C9A 1.23(3)
O6A C14A 1.37(3)
O6A C15A 1.49(4)
O7A C14A 1.23(2)
N1A C9A 1.38(2)
N1A C1A 1.39(2)
N1A H1A1 0.8600
N2A C14A 1.37(3)
N2A C13A 1.47(3)
N2A C10A 1.47(3)
C1A C6A 1.41(3)
C1A C2A 1.43(3)
C2A C3A 1.41(3)
C2A C7A 1.49(3)
C3A C4A 1.39(3)
C3A H3A 0.9300
C4A C5A 1.41(2)
C4A H4A1 0.9300
C5A C6A 1.40(3)
C5A C8A 1.50(3)
C6A H6A 0.9300
C9A C10A 1.54(3)
C10A C11A 1.55(4)
C10A H10A 0.9800
C11A C12A 1.53(3)
C11A H11A 0.9700
C11A H11B 0.9700
C12A C13A 1.53(3)
C12A H12A 0.9700
C12A H12B 0.9700
C13A H13A 0.9700
C13A H13B 0.9700
C15A C18A 1.53(3)
C15A C16A 1.53(2)
C15A C17A 1.53(3)
C16A H16A 0.9600
C16A H16B 0.9600
C16A H16C 0.9600
C17A H17A 0.9600
C17A H17B 0.9600
C17A H17C 0.9600
C18A H18A 0.9600
C18A H18B 0.9600
C18A H18C 0.9600
O1B C7B 1.37(3)
O1B H1B 0.8200
O2B C7B 1.23(2)
O3B C8B 1.22(3)
O4B C8B 1.36(3)
O4B H4B 0.8200
O5B C9B 1.22(3)
O6B C14B 1.37(3)
O6B C15B 1.49(4)
O7B C14B 1.23(2)
N1B C9B 1.39(2)
N1B C1B 1.39(2)
N1B H1B1 0.8600
N2B C14B 1.37(3)
N2B C10B 1.47(2)
N2B C13B 1.47(3)
C1B C6B 1.41(3)
C1B C2B 1.42(3)
C2B C3B 1.42(3)
C2B C7B 1.48(3)
C3B C4B 1.38(2)
C3B H3B 0.9300
C4B C5B 1.41(3)
C4B H4B1 0.9300
C5B C6B 1.39(3)
C5B C8B 1.49(2)
C6B H6B 0.9300
C9B C10B 1.54(3)
C10B C11B 1.55(4)
C10B H10B 0.9800
C11B C12B 1.53(3)
C11B H11C 0.9700
C11B H11D 0.9700
C12B C13B 1.54(3)
C12B H12C 0.9700
C12B H12D 0.9700
C13B H13C 0.9700
C13B H13D 0.9700
C15B C16B 1.53(2)
C15B C18B 1.53(3)
C15B C17B 1.53(3)
C16B H16D 0.9600
C16B H16E 0.9600
C16B H16F 0.9600
C17B H17D 0.9600
C17B H17E 0.9600
C17B H17F 0.9600
C18B H18D 0.9600
C18B H18E 0.9600
C18B H18F 0.9600
O1W H1WA 0.8605
O1W H1WB 0.8557
O2W H2WA 0.8835
O2W H2WB 0.8727
O3W H3WA 0.8519
O3W H3WB 0.8536
O4W H4WA 0.8453
O4W H4WB 0.8590
O5W HW5 0.8526

loop_
_geom_hbond_atom_site_label_D
_geom_hbond_atom_site_label_H
_geom_hbond_atom_site_label_A
_geom_hbond_site_symmetry_A
_geom_hbond_distance_DH
_geom_hbond_distance_HA
_geom_hbond_distance_DA
_geom_hbond_angle_DHA
N1A H1A1 O2A . 0.86 2.05 2.670(19) 129
N1A H1A1 N2A . 0.86 2.39 2.80(2) 109
O1A H1A O4W . 0.82 1.81 2.54(2) 148
O1B H1B O2W . 0.82 1.74 2.544(17) 164
N1B H1B1 O2B . 0.86 2.09 2.767(19) 135
N1B H1B1 O6B . 0.86 2.33 2.74(2) 110
N1B H1B1 N2B . 0.86 2.30 2.75(2) 113
O4A H4A O3W . 0.82 1.80 2.56(2) 154
O4B H4B O1W . 0.82 2.00 2.81(2) 169
O1W H1WA O2B 1_545 0.86 2.01 2.70(2) 137
O1W H1WB O7B 1_545 0.86 1.89 2.727(18) 167
O2W H2WA O5A 2_676 0.88 2.22 3.082(17) 165
O2W H2WB O3B 1_565 0.87 2.38 3.170(17) 150
O3W H3WA O2A 1_565 0.85 2.06 2.86(2) 158
O3W H3WB O7A 1_565 0.85 2.05 2.84(2) 153
O4W H4WA O3A 1_545 0.85 2.37 3.110(19) 147
O4W H4WB O5B 2_566 0.86 2.27 3.086(17) 159

_cod_database_fobs_code 2021006
